data_7118638
loop_
_publ_author_name
'Reinholdt, Anders'
'Herbst, Konrad'
'Bendix, Jesper'

_publ_section_title
;
 Delivering carbide ligands to sulfide-rich clusters.
;
_journal_issue 10
_journal_name_full 'Chemical communications (Cambridge, England)'
_journal_page_first 2015
_journal_page_last 2018
_journal_paper_doi 10.1039/c5cc08918b
_journal_volume 52
_journal_year 2016
_chemical_formula_moiety 'C55 H87 Cl2 P2 Pd Ru S4 W3, C37 H66 Cl5 P2 Pd Ru, 1.78(C H Cl3), 0.22(C4 O)'
_chemical_formula_sum 'C94.65 H154.79 Cl12.35 O0.22 P4 Pd2 Ru2 S4 W3'
_chemical_formula_weight 2952.62
_chemical_name_systematic
;
 ?
;
_space_group_crystal_system triclinic
_space_group_IT_number 2
_space_group_name_Hall '-P 1'
_space_group_name_H-M_alt 'P -1'
_symmetry_space_group_name_Hall '-P 1'
_symmetry_space_group_name_H-M 'P -1'
_atom_sites_solution_hydrogens geom
_atom_sites_solution_primary iterative
_audit_creation_date 2015-06-16
_audit_creation_method
;
Olex2 1.2
(compiled 2015.01.26 svn.r3150 for OlexSys, GUI svn.r4998)
;
_audit_update_record
;
2015-10-26 deposited with the CCDC.
2015-11-18 downloaded from the CCDC.
;
_cell_angle_alpha 80.2950(10)
_cell_angle_beta 75.2550(10)
_cell_angle_gamma 83.9490(10)
_cell_formula_units_Z 2
_cell_length_a 13.8702(4)
_cell_length_b 17.6143(5)
_cell_length_c 23.8397(8)
_cell_measurement_reflns_used 9876
_cell_measurement_temperature 122(2)
_cell_measurement_theta_max 28.64
_cell_measurement_theta_min 2.54
_cell_volume 5540.0(3)
_computing_molecular_graphics 'Olex2 (Dolomanov et al., 2009)'
_computing_publication_material 'Olex2 (Dolomanov et al., 2009)'
_computing_structure_refinement 'ShelXL (Sheldrick, 2008)'
_computing_structure_solution 'olex2.solve (Bourhis et al., 2015)'
_diffrn_ambient_temperature 122(2)
_diffrn_measured_fraction_theta_full 0.999
_diffrn_measured_fraction_theta_max 0.999
_diffrn_measurement_device_type 'Bruker APEX-II CCD'
_diffrn_measurement_method '\f and \w scans'
_diffrn_radiation_type MoK\a
_diffrn_radiation_wavelength 0.71073
_diffrn_reflns_av_R_equivalents 0.0423
_diffrn_reflns_av_unetI/netI 0.0365
_diffrn_reflns_laue_measured_fraction_full 0.999
_diffrn_reflns_laue_measured_fraction_max 0.999
_diffrn_reflns_limit_h_max 17
_diffrn_reflns_limit_h_min -17
_diffrn_reflns_limit_k_max 21
_diffrn_reflns_limit_k_min -21
_diffrn_reflns_limit_l_max 29
_diffrn_reflns_limit_l_min -29
_diffrn_reflns_number 84030
_diffrn_reflns_point_group_measured_fraction_full 0.999
_diffrn_reflns_point_group_measured_fraction_max 0.999
_diffrn_reflns_theta_full 25.242
_diffrn_reflns_theta_max 26.022
_diffrn_reflns_theta_min 2.173
_diffrn_standards_number 0
_exptl_absorpt_coefficient_mu 4.156
_exptl_absorpt_correction_T_max 0.7458
_exptl_absorpt_correction_T_min 0.6477
_exptl_absorpt_correction_type multi-scan
_exptl_absorpt_process_details
'SADABS-2012/1 (Bruker,2012) was used for absorption correction. wR2(int) was 0.0658 before and 0.0513 after correction. The Ratio of minimum to maximum transmission is 0.8685. The \l/2 correction factor is 0.0000.'
_exptl_crystal_colour black
_exptl_crystal_colour_primary black
_exptl_crystal_density_diffrn 1.770
_exptl_crystal_description Rod
_exptl_crystal_F_000 2921
_exptl_crystal_size_max 0.08
_exptl_crystal_size_mid 0.04
_exptl_crystal_size_min 0.04
_refine_diff_density_max 3.397
_refine_diff_density_min -2.140
_refine_diff_density_rms 0.151
_refine_ls_extinction_method none
_refine_ls_goodness_of_fit_ref 1.043
_refine_ls_hydrogen_treatment constr
_refine_ls_matrix_type full
_refine_ls_number_parameters 1119
_refine_ls_number_reflns 21806
_refine_ls_number_restraints 8
_refine_ls_restrained_S_all 1.043
_refine_ls_R_factor_all 0.0533
_refine_ls_R_factor_gt 0.0359
_refine_ls_shift/su_max 0.003
_refine_ls_shift/su_mean 0.000
_refine_ls_structure_factor_coef Fsqd
_refine_ls_weighting_details 'w=1/[\s^2^(Fo^2^)+(0.0235P)^2^+37.4360P] where P=(Fo^2^+2Fc^2^)/3'
_refine_ls_weighting_scheme calc
_refine_ls_wR_factor_gt 0.0755
_refine_ls_wR_factor_ref 0.0839
_reflns_Friedel_coverage 0.000
_reflns_number_gt 17617
_reflns_number_total 21806
_reflns_threshold_expression 'I > 2\s(I)'
_cod_data_source_file c5cc08918b2.cif
_cod_data_source_block mo_d8v200_0m-ny
_cod_database_code 7118638
_shelxl_version_number 2013-3
_shelx_space_group_comment
;
The symmetry employed for this shelxl refinement is uniquely defined
by the following loop, which should always be used as a source of
symmetry information in preference to the above space-group names.
They are only intended as comments.
;
_shelx_estimated_absorpt_t_max 0.851
_shelx_estimated_absorpt_t_min 0.732
_olex2_refinement_description
;
1. Fixed Uiso
 At 1.2 times of:
  All C(H) groups, All C(H,H) groups
 At 1.5 times of:
  All C(H,H,H) groups
2. Restrained distances
 C97-C98 \\sim C96-C95
 with sigma of 0.002
 O1-C95 \\sim O1-C97
 with sigma of 0.002
3. Uiso/Uaniso restraints and constraints
Uanis(C5) \\sim Ueq: with sigma of 0.01 and sigma for terminal atoms of 0.02
Uiso(C96) = Uiso(C95) = Uiso(O1) = Uiso(C97) = Uiso(C98)
4. Others
 Sof(Cl11)=Sof(Cl12)=Sof(Cl13)=Sof(C94)=Sof(H94)=1-FVAR(1)
 Sof(C96)=Sof(O1)=Sof(C98)=Sof(C97)=Sof(C95)=FVAR(1)
5.a Ternary CH refined with riding coordinates:
 C51(H51), C87(H87), C57(H57), C93(H93), C69(H69), C63(H63), C81(H81),
 C39(H39), C75(H75), C45(H45), C12(H12), C20(H20), C11(H11), C19(H19), C14(H14),
  C8(H8), C33(H33), C13(H13), C5(H5), C21(H21), C27(H27), C7(H7), C6(H6),
 C18(H18), C17(H17), C94(H94)
5.b Secondary CH2 refined with riding coordinates:
 C88(H88A,H88B), C89(H89A,H89B), C56(H56A,H56B), C60(H60A,H60B), C77(H77A,
 H77B), C82(H82A,H82B), C49(H49A,H49B), C76(H76A,H76B), C68(H68A,H68B),
 C54(H54A,H54B), C61(H61A,H61B), C72(H72A,H72B), C73(H73A,H73B), C65(H65A,H65B),
  C90(H90A,H90B), C79(H79A,H79B), C55(H55A,H55B), C58(H58A,H58B), C92(H92A,
 H92B), C80(H80A,H80B), C74(H74A,H74B), C59(H59A,H59B), C47(H47A,H47B),
 C66(H66A,H66B), C48(H48A,H48B), C70(H70A,H70B), C62(H62A,H62B), C50(H50A,H50B),
  C46(H46A,H46B), C71(H71A,H71B), C64(H64A,H64B), C52(H52A,H52B), C85(H85A,
 H85B), C91(H91A,H91B), C53(H53A,H53B), C67(H67A,H67B), C86(H86A,H86B),
 C83(H83A,H83B), C78(H78A,H78B), C84(H84A,H84B), C42(H42A,H42B), C38(H38A,H38B),
  C40(H40A,H40B), C28(H28A,H28B), C41(H41A,H41B), C43(H43A,H43B), C44(H44A,
 H44B), C32(H32A,H32B), C34(H34A,H34B), C26(H26A,H26B), C31(H31A,H31B),
 C37(H37A,H37B), C29(H29A,H29B), C35(H35A,H35B), C30(H30A,H30B), C22(H22A,H22B),
  C24(H24A,H24B), C36(H36A,H36B), C23(H23A,H23B), C25(H25A,H25B)
5.c Idealised Me refined as rotating group:
 C3(H3A,H3B,H3C), C15(H15A,H15B,H15C), C9(H9A,H9B,H9C)
;
_olex2_submission_special_instructions 'No special instructions were received'

loop_
_space_group_symop_operation_xyz
'x, y, z'
'-x, -y, -z'

loop_
_atom_site_label
_atom_site_type_symbol
_atom_site_fract_x
_atom_site_fract_y
_atom_site_fract_z
_atom_site_U_iso_or_equiv
_atom_site_adp_type
_atom_site_occupancy
_atom_site_site_symmetry_order
_atom_site_calc_flag
_atom_site_refinement_flags_posn
_atom_site_refinement_flags_adp
_atom_site_refinement_flags_occupancy
_atom_site_disorder_assembly
_atom_site_disorder_group
W1 W 0.16303(2) 0.62899(2) 0.94621(2) 0.01932(5) Uani 1 1 d . . . . .
W2 W 0.06764(2) 0.67885(2) 0.85429(2) 0.02183(6) Uani 1 1 d . . . . .
W3 W 0.05366(2) 0.77094(2) 0.94375(2) 0.02324(6) Uani 1 1 d . . . . .
Pd2 Pd 0.05986(3) 0.37865(2) 0.78433(2) 0.02009(9) Uani 1 1 d . . . . .
Pd1 Pd 0.24430(3) 0.75439(2) 0.85476(2) 0.02168(9) Uani 1 1 d . . . . .
Ru2 Ru -0.02494(3) 0.33786(2) 0.66401(2) 0.01719(9) Uani 1 1 d . . . . .
Ru1 Ru 0.46715(3) 0.84038(3) 0.76149(2) 0.02133(10) Uani 1 1 d . . . . .
P4 P 0.08216(11) 0.22083(8) 0.65337(6) 0.0185(3) Uani 1 1 d . . . . .
Cl7 Cl -0.07048(11) 0.30887(8) 0.84322(6) 0.0275(3) Uani 1 1 d . . . . .
Cl2 Cl 0.58941(11) 0.73527(9) 0.76286(7) 0.0316(3) Uani 1 1 d . . . . .
Cl4 Cl -0.15178(10) 0.25680(8) 0.71704(6) 0.0228(3) Uani 1 1 d . . . . .
S2 S 0.08219(11) 0.81203(8) 0.84281(6) 0.0252(3) Uani 1 1 d . . . . .
S3 S 0.21265(11) 0.74530(8) 0.95972(6) 0.0242(3) Uani 1 1 d . . . . .
P2 P 0.44865(11) 0.81561(8) 0.66776(6) 0.0212(3) Uani 1 1 d . . . . .
Cl3 Cl 0.07005(11) 0.39981(8) 0.57501(6) 0.0268(3) Uani 1 1 d . . . . .
S1 S 0.22872(11) 0.62237(8) 0.84715(6) 0.0236(3) Uani 1 1 d . . . . .
Cl6 Cl 0.10686(13) 0.40059(10) 0.86782(7) 0.0367(4) Uani 1 1 d . . . . .
P3 P -0.15136(11) 0.44456(8) 0.65972(6) 0.0201(3) Uani 1 1 d . . . . .
S4 S -0.00771(11) 0.65069(8) 0.95374(7) 0.0256(3) Uani 1 1 d . . . . .
Cl1 Cl 0.39782(12) 0.96722(9) 0.73730(7) 0.0327(3) Uani 1 1 d . . . . .
Cl5 Cl 0.19237(12) 0.44169(9) 0.72250(7) 0.0341(3) Uani 1 1 d . . . . .
Cl8 Cl 0.2954(2) 0.77189(18) 0.07193(9) 0.0861(9) Uani 1 1 d . . . . .
Cl10 Cl 0.37894(15) 0.78771(14) 0.16861(10) 0.0636(6) Uani 1 1 d . . . . .
Cl9 Cl 0.2261(2) 0.89575(14) 0.13623(13) 0.0798(7) Uani 1 1 d . . . . .
C88 C -0.0263(5) 0.2273(3) 0.5687(2) 0.0253(13) Uani 1 1 d . . . . .
H88A H -0.0671 0.2687 0.5891 0.030 Uiso 1 1 calc R . . . .
H88B H 0.0283 0.2514 0.5376 0.030 Uiso 1 1 calc R . . . .
C89 C -0.0913(5) 0.1877(4) 0.5409(3) 0.0328(15) Uani 1 1 d . . . . .
H89A H -0.1156 0.2256 0.5110 0.039 Uiso 1 1 calc R . . . .
H89B H -0.1502 0.1689 0.5714 0.039 Uiso 1 1 calc R . . . .
C56 C 0.2381(4) 0.8431(4) 0.6975(3) 0.0272(13) Uani 1 1 d . . . . .
H56A H 0.2294 0.7869 0.7073 0.033 Uiso 1 1 calc R . . . .
H56B H 0.2462 0.8616 0.7329 0.033 Uiso 1 1 calc R . . . .
C51 C 0.3323(4) 0.8577(3) 0.6475(2) 0.0240(12) Uani 1 1 d . . . . .
H51 H 0.3379 0.9149 0.6405 0.029 Uiso 1 1 calc R . . . .
C60 C -0.3632(5) 0.5107(4) 0.8374(3) 0.0377(16) Uani 1 1 d . . . . .
H60A H -0.4049 0.5000 0.8779 0.045 Uiso 1 1 calc R . . . .
H60B H -0.3619 0.5674 0.8262 0.045 Uiso 1 1 calc R . . . .
C77 C 0.3590(6) 0.3162(5) 0.5824(4) 0.053(2) Uani 1 1 d . . . . .
H77A H 0.3452 0.3355 0.5436 0.064 Uiso 1 1 calc R . . . .
H77B H 0.3899 0.3574 0.5940 0.064 Uiso 1 1 calc R . . . .
C82 C 0.1459(6) 0.1831(4) 0.7586(3) 0.0359(16) Uani 1 1 d . . . . .
H82A H 0.1325 0.2390 0.7609 0.043 Uiso 1 1 calc R . . . .
H82B H 0.2168 0.1744 0.7380 0.043 Uiso 1 1 calc R . . . .
C49 C 0.3981(5) 0.5814(3) 0.6969(3) 0.0335(15) Uani 1 1 d . . . . .
H49A H 0.3375 0.5546 0.7188 0.040 Uiso 1 1 calc R . . . .
H49B H 0.4516 0.5637 0.7177 0.040 Uiso 1 1 calc R . . . .
C76 C 0.2600(4) 0.2978(4) 0.6278(3) 0.0294(13) Uani 1 1 d . . . . .
H76A H 0.2139 0.3447 0.6296 0.035 Uiso 1 1 calc R . . . .
H76B H 0.2730 0.2808 0.6671 0.035 Uiso 1 1 calc R . . . .
C68 C -0.1736(5) 0.6075(3) 0.6257(3) 0.0299(14) Uani 1 1 d . . . . .
H68A H -0.2255 0.5952 0.6075 0.036 Uiso 1 1 calc R . . . .
H68B H -0.2068 0.6185 0.6658 0.036 Uiso 1 1 calc R . . . .
C54 C 0.1335(5) 0.8629(4) 0.6229(3) 0.0344(15) Uani 1 1 d . . . . .
H54A H 0.1231 0.8071 0.6283 0.041 Uiso 1 1 calc R . . . .
H54B H 0.0743 0.8920 0.6120 0.041 Uiso 1 1 calc R . . . .
C87 C 0.0185(4) 0.1693(3) 0.6126(2) 0.0198(11) Uani 1 1 d . . . . .
H87 H -0.0397 0.1462 0.6423 0.024 Uiso 1 1 calc R . . . .
C61 C -0.2578(5) 0.4758(4) 0.8353(3) 0.0323(15) Uani 1 1 d . . . . .
H61A H -0.2278 0.5010 0.8603 0.039 Uiso 1 1 calc R . . . .
H61B H -0.2600 0.4202 0.8511 0.039 Uiso 1 1 calc R . . . .
C72 C -0.3143(5) 0.3771(4) 0.5243(3) 0.0413(17) Uani 1 1 d . . . . .
H72A H -0.2679 0.3320 0.5141 0.050 Uiso 1 1 calc R . . . .
H72B H -0.3659 0.3816 0.5016 0.050 Uiso 1 1 calc R . . . .
C73 C -0.3638(5) 0.3645(4) 0.5895(3) 0.0404(17) Uani 1 1 d . . . . .
H73A H -0.3975 0.3154 0.5997 0.048 Uiso 1 1 calc R . . . .
H73B H -0.4152 0.4069 0.5989 0.048 Uiso 1 1 calc R . . . .
C57 C -0.2392(4) 0.4498(3) 0.7323(2) 0.0250(12) Uani 1 1 d . . . . .
H57 H -0.2492 0.3950 0.7510 0.030 Uiso 1 1 calc R . . . .
C93 C 0.2728(5) 0.7989(4) 0.1416(3) 0.0362(15) Uani 1 1 d . . . . .
H93 H 0.2207 0.7664 0.1692 0.043 Uiso 1 1 calc R . . . .
C65 C 0.0368(5) 0.6284(3) 0.6192(3) 0.0318(14) Uani 1 1 d . . . . .
H65A H 0.0885 0.6414 0.6373 0.038 Uiso 1 1 calc R . . . .
H65B H 0.0702 0.6172 0.5793 0.038 Uiso 1 1 calc R . . . .
C69 C -0.2324(4) 0.4361(3) 0.6101(2) 0.0223(12) Uani 1 1 d . . . . .
H69 H -0.2852 0.4793 0.6152 0.027 Uiso 1 1 calc R . . . .
C90 C -0.0331(5) 0.1198(4) 0.5122(3) 0.0337(15) Uani 1 1 d . . . . .
H90A H -0.0784 0.0931 0.4972 0.040 Uiso 1 1 calc R . . . .
H90B H 0.0209 0.1394 0.4785 0.040 Uiso 1 1 calc R . . . .
C79 C 0.3837(5) 0.1787(5) 0.5633(3) 0.0469(19) Uani 1 1 d . . . . .
H79A H 0.4303 0.1321 0.5628 0.056 Uiso 1 1 calc R . . . .
H79B H 0.3711 0.1931 0.5237 0.056 Uiso 1 1 calc R . . . .
C55 C 0.1452(5) 0.8846(4) 0.6799(3) 0.0307(14) Uani 1 1 d . . . . .
H55A H 0.0852 0.8709 0.7116 0.037 Uiso 1 1 calc R . . . .
H55B H 0.1502 0.9410 0.6752 0.037 Uiso 1 1 calc R . . . .
C58 C -0.3446(5) 0.4879(4) 0.7335(3) 0.0326(14) Uani 1 1 d . . . . .
H58A H -0.3403 0.5435 0.7180 0.039 Uiso 1 1 calc R . . . .
H58B H -0.3757 0.4639 0.7083 0.039 Uiso 1 1 calc R . . . .
C63 C -0.0972(4) 0.5381(3) 0.6292(3) 0.0243(12) Uani 1 1 d . . . . .
H63 H -0.0637 0.5333 0.5874 0.029 Uiso 1 1 calc R . . . .
C92 C 0.0772(4) 0.1026(3) 0.5825(3) 0.0255(13) Uani 1 1 d . . . . .
H92A H 0.1349 0.1225 0.5516 0.031 Uiso 1 1 calc R . . . .
H92B H 0.1033 0.0645 0.6116 0.031 Uiso 1 1 calc R . . . .
C80 C 0.2850(4) 0.1604(4) 0.6081(3) 0.0318(14) Uani 1 1 d . . . . .
H80A H 0.2978 0.1431 0.6474 0.038 Uiso 1 1 calc R . . . .
H80B H 0.2550 0.1182 0.5972 0.038 Uiso 1 1 calc R . . . .
C2 C 0.0179(4) 0.3614(3) 0.7176(2) 0.0192(11) Uani 1 1 d . . . . .
C74 C -0.2876(5) 0.3617(4) 0.6260(3) 0.0295(14) Uani 1 1 d . . . . .
H74A H -0.2389 0.3169 0.6189 0.035 Uiso 1 1 calc R . . . .
H74B H -0.3220 0.3549 0.6682 0.035 Uiso 1 1 calc R . . . .
C59 C -0.4088(5) 0.4777(5) 0.7963(3) 0.0400(17) Uani 1 1 d . . . . .
H59A H -0.4759 0.5035 0.7968 0.048 Uiso 1 1 calc R . . . .
H59B H -0.4170 0.4220 0.8104 0.048 Uiso 1 1 calc R . . . .
C47 C 0.5205(5) 0.6025(4) 0.5999(3) 0.0384(16) Uani 1 1 d . . . . .
H47A H 0.5378 0.5900 0.5594 0.046 Uiso 1 1 calc R . . . .
H47B H 0.5781 0.5847 0.6173 0.046 Uiso 1 1 calc R . . . .
C66 C -0.0384(5) 0.6969(4) 0.6151(3) 0.0403(17) Uani 1 1 d . . . . .
H66A H -0.0041 0.7415 0.5899 0.048 Uiso 1 1 calc R . . . .
H66B H -0.0671 0.7113 0.6546 0.048 Uiso 1 1 calc R . . . .
C48 C 0.4304(5) 0.5600(4) 0.6354(3) 0.0397(16) Uani 1 1 d . . . . .
H48A H 0.4469 0.5036 0.6378 0.048 Uiso 1 1 calc R . . . .
H48B H 0.3747 0.5732 0.6158 0.048 Uiso 1 1 calc R . . . .
C70 C -0.1795(5) 0.4468(4) 0.5447(2) 0.0272(13) Uani 1 1 d . . . . .
H70A H -0.1290 0.4035 0.5363 0.033 Uiso 1 1 calc R . . . .
H70B H -0.1447 0.4954 0.5341 0.033 Uiso 1 1 calc R . . . .
C62 C -0.1935(4) 0.4859(4) 0.7732(2) 0.0257(13) Uani 1 1 d . . . . .
H62A H -0.1259 0.4612 0.7729 0.031 Uiso 1 1 calc R . . . .
H62B H -0.1867 0.5416 0.7585 0.031 Uiso 1 1 calc R . . . .
C81 C 0.0797(6) 0.1589(4) 0.7240(3) 0.0370(16) Uani 1 1 d . . . . .
H81 H 0.0110 0.1711 0.7478 0.044 Uiso 1 1 calc R . . . .
C50 C 0.3763(5) 0.6676(3) 0.6958(3) 0.0287(13) Uani 1 1 d . . . . .
H50A H 0.3583 0.6796 0.7364 0.034 Uiso 1 1 calc R . . . .
H50B H 0.3187 0.6846 0.6783 0.034 Uiso 1 1 calc R . . . .
C46 C 0.5022(5) 0.6894(4) 0.5979(3) 0.0335(15) Uani 1 1 d . . . . .
H46A H 0.4506 0.7083 0.5759 0.040 Uiso 1 1 calc R . . . .
H46B H 0.5645 0.7145 0.5768 0.040 Uiso 1 1 calc R . . . .
C39 C 0.5488(4) 0.8620(3) 0.6082(2) 0.0249(12) Uani 1 1 d . . . . .
H39 H 0.5527 0.8379 0.5725 0.030 Uiso 1 1 calc R . . . .
C71 C -0.2572(5) 0.4496(4) 0.5078(3) 0.0341(15) Uani 1 1 d . . . . .
H71A H -0.3047 0.4952 0.5141 0.041 Uiso 1 1 calc R . . . .
H71B H -0.2227 0.4551 0.4656 0.041 Uiso 1 1 calc R . . . .
C64 C -0.0135(5) 0.5569(3) 0.6556(3) 0.0273(13) Uani 1 1 d . . . . .
H64A H -0.0419 0.5663 0.6965 0.033 Uiso 1 1 calc R . . . .
H64B H 0.0366 0.5125 0.6560 0.033 Uiso 1 1 calc R . . . .
C52 C 0.3190(5) 0.8375(4) 0.5903(2) 0.0283(13) Uani 1 1 d . . . . .
H52A H 0.3788 0.8507 0.5584 0.034 Uiso 1 1 calc R . . . .
H52B H 0.3123 0.7812 0.5946 0.034 Uiso 1 1 calc R . . . .
C85 C 0.0617(6) 0.0314(4) 0.7895(3) 0.0418(17) Uani 1 1 d . . . . .
H85A H -0.0093 0.0420 0.8091 0.050 Uiso 1 1 calc R . . . .
H85B H 0.0734 -0.0248 0.7887 0.050 Uiso 1 1 calc R . . . .
C75 C 0.2115(4) 0.2332(3) 0.6099(3) 0.0264(13) Uani 1 1 d . . . . .
H75 H 0.2070 0.2511 0.5685 0.032 Uiso 1 1 calc R . . . .
C91 C 0.0117(5) 0.0632(3) 0.5555(3) 0.0303(14) Uani 1 1 d . . . . .
H91A H 0.0520 0.0216 0.5353 0.036 Uiso 1 1 calc R . . . .
H91B H -0.0427 0.0394 0.5870 0.036 Uiso 1 1 calc R . . . .
C53 C 0.2265(5) 0.8812(4) 0.5741(3) 0.0358(15) Uani 1 1 d . . . . .
H53A H 0.2350 0.9373 0.5674 0.043 Uiso 1 1 calc R . . . .
H53B H 0.2187 0.8665 0.5373 0.043 Uiso 1 1 calc R . . . .
C45 C 0.4677(5) 0.7117(3) 0.6600(3) 0.0272(13) Uani 1 1 d . . . . .
H45 H 0.5229 0.6911 0.6796 0.033 Uiso 1 1 calc R . . . .
C67 C -0.1223(5) 0.6783(4) 0.5898(3) 0.0392(16) Uani 1 1 d . . . . .
H67A H -0.1718 0.7230 0.5895 0.047 Uiso 1 1 calc R . . . .
H67B H -0.0945 0.6689 0.5488 0.047 Uiso 1 1 calc R . . . .
C86 C 0.0828(7) 0.0740(4) 0.7265(3) 0.050(2) Uani 1 1 d . . . . .
H86A H 0.1496 0.0557 0.7047 0.060 Uiso 1 1 calc R . . . .
H86B H 0.0327 0.0615 0.7070 0.060 Uiso 1 1 calc R . . . .
C83 C 0.1282(7) 0.1382(5) 0.8205(3) 0.056(2) Uani 1 1 d . . . . .
H83A H 0.1812 0.1490 0.8386 0.067 Uiso 1 1 calc R . . . .
H83B H 0.0636 0.1579 0.8440 0.067 Uiso 1 1 calc R . . . .
C78 C 0.4317(5) 0.2447(5) 0.5780(4) 0.057(2) Uani 1 1 d . . . . .
H78A H 0.4508 0.2284 0.6158 0.069 Uiso 1 1 calc R . . . .
H78B H 0.4930 0.2573 0.5472 0.069 Uiso 1 1 calc R . . . .
C84 C 0.1267(8) 0.0556(5) 0.8243(4) 0.064(2) Uani 1 1 d . . . . .
H84A H 0.1028 0.0332 0.8660 0.076 Uiso 1 1 calc R . . . .
H84B H 0.1958 0.0339 0.8102 0.076 Uiso 1 1 calc R . . . .
P1 P 0.53121(12) 0.88372(10) 0.83551(7) 0.0279(3) Uani 1 1 d . . . . .
Cl11 Cl 0.4533(2) 0.36234(19) 0.73533(15) 0.0723(11) Uani 0.784(6) 1 d . . P A 2
Cl12 Cl 0.3774(3) 0.3182(3) 0.85974(16) 0.1062(18) Uani 0.784(6) 1 d . . P A 2
Cl13 Cl 0.3808(6) 0.2179(3) 0.7765(3) 0.141(3) Uani 0.784(6) 1 d . . P A 2
C42 C 0.7160(5) 0.9641(4) 0.5600(3) 0.0369(16) Uani 1 1 d . . . . .
H42A H 0.7706 0.9845 0.5270 0.044 Uiso 1 1 calc R . . . .
H42B H 0.7151 0.9896 0.5941 0.044 Uiso 1 1 calc R . . . .
C1 C 0.3656(4) 0.8006(3) 0.8054(2) 0.0250(12) Uani 1 1 d . . . . .
C12 C 0.1162(5) 0.5241(3) 1.0192(2) 0.0287(14) Uani 1 1 d . . . . .
H12 H 0.0463 0.5084 1.0364 0.034 Uiso 1 1 calc R . . . .
C20 C -0.0129(5) 0.5843(3) 0.8300(3) 0.0293(14) Uani 1 1 d . . . . .
H20 H -0.0256 0.5319 0.8531 0.035 Uiso 1 1 calc R . . . .
C11 C 0.1838(5) 0.4956(3) 0.9717(3) 0.0332(15) Uani 1 1 d . . . . .
H11 H 0.1702 0.4560 0.9496 0.040 Uiso 1 1 calc R . . . .
C19 C 0.0674(5) 0.6024(4) 0.7819(3) 0.0374(16) Uani 1 1 d . . . . .
H19 H 0.1230 0.5654 0.7655 0.045 Uiso 1 1 calc R . . . .
C14 C 0.2650(5) 0.5734(4) 1.0090(3) 0.0333(15) Uani 1 1 d . . . . .
H14 H 0.3194 0.5991 1.0176 0.040 Uiso 1 1 calc R . . . .
C10 C 0.2778(5) 0.5255(4) 0.9650(3) 0.0356(16) Uani 1 1 d . . . . .
C8 C -0.1038(5) 0.8056(4) 0.9985(3) 0.0358(15) Uani 1 1 d . . . . .
H8 H -0.1657 0.7790 1.0020 0.043 Uiso 1 1 calc R . . . .
C33 C 0.5663(5) 0.8056(4) 0.8906(3) 0.0311(14) Uani 1 1 d . . . . .
H33 H 0.6275 0.7779 0.8690 0.037 Uiso 1 1 calc R . . . .
C13 C 0.1652(5) 0.5726(4) 1.0419(3) 0.0314(14) Uani 1 1 d . . . . .
H13 H 0.1369 0.5970 1.0781 0.038 Uiso 1 1 calc R . . . .
C4 C -0.0731(5) 0.8726(4) 0.9578(3) 0.0441(19) Uani 1 1 d . . . . .
C38 C 0.5977(6) 0.8338(4) 0.9407(3) 0.0390(16) Uani 1 1 d . . . . .
H38A H 0.6486 0.8722 0.9239 0.047 Uiso 1 1 calc R . . . .
H38B H 0.5390 0.8596 0.9652 0.047 Uiso 1 1 calc R . . . .
C40 C 0.6492(4) 0.8434(4) 0.6238(3) 0.0305(14) Uani 1 1 d . . . . .
H40A H 0.6623 0.7867 0.6309 0.037 Uiso 1 1 calc R . . . .
H40B H 0.6466 0.8636 0.6605 0.037 Uiso 1 1 calc R . . . .
C28 C 0.4963(5) 1.0151(4) 0.8994(3) 0.0413(17) Uani 1 1 d . . . . .
H28A H 0.5228 0.9857 0.9320 0.050 Uiso 1 1 calc R . . . .
H28B H 0.5530 1.0385 0.8694 0.050 Uiso 1 1 calc R . . . .
C41 C 0.7353(5) 0.8784(4) 0.5752(3) 0.0393(16) Uani 1 1 d . . . . .
H41A H 0.7982 0.8679 0.5884 0.047 Uiso 1 1 calc R . . . .
H41B H 0.7435 0.8535 0.5399 0.047 Uiso 1 1 calc R . . . .
C5 C 0.0136(5) 0.8938(4) 0.9731(3) 0.0398(17) Uani 1 1 d . U . . .
H5 H 0.0509 0.9407 0.9543 0.048 Uiso 1 1 calc R . . . .
C21 C 0.6507(5) 0.9312(4) 0.8013(3) 0.0364(15) Uani 1 1 d . . . . .
H21 H 0.6662 0.9567 0.8321 0.044 Uiso 1 1 calc R . . . .
C43 C 0.6164(5) 0.9830(4) 0.5428(3) 0.0354(15) Uani 1 1 d . . . . .
H43A H 0.6197 0.9618 0.5064 0.043 Uiso 1 1 calc R . . . .
H43B H 0.6040 1.0397 0.5348 0.043 Uiso 1 1 calc R . . . .
C27 C 0.4487(5) 0.9596(4) 0.8722(3) 0.0343(15) Uani 1 1 d . . . . .
H27 H 0.4231 0.9933 0.8402 0.041 Uiso 1 1 calc R . . . .
C7 C -0.0410(5) 0.7883(4) 1.0373(3) 0.0399(17) Uani 1 1 d . . . . .
H7 H -0.0510 0.7481 1.0729 0.048 Uiso 1 1 calc R . . . .
C44 C 0.5303(5) 0.9493(4) 0.5914(3) 0.0333(15) Uani 1 1 d . . . . .
H44A H 0.4676 0.9597 0.5780 0.040 Uiso 1 1 calc R . . . .
H44B H 0.5221 0.9749 0.6263 0.040 Uiso 1 1 calc R . . . .
C16 C -0.0816(5) 0.6508(4) 0.8339(3) 0.0427(18) Uani 1 1 d . . . . .
C32 C 0.3550(5) 0.9269(4) 0.9155(3) 0.0337(15) Uani 1 1 d . . . . .
H32A H 0.3214 0.8970 0.8953 0.040 Uiso 1 1 calc R . . . .
H32B H 0.3751 0.8913 0.9480 0.040 Uiso 1 1 calc R . . . .
C6 C 0.0295(6) 0.8449(4) 1.0223(3) 0.0487(19) Uani 1 1 d . . . . .
H6 H 0.0802 0.8503 1.0444 0.058 Uiso 1 1 calc R . . . .
C34 C 0.4903(5) 0.7442(4) 0.9154(3) 0.0360(15) Uani 1 1 d . . . . .
H34A H 0.4716 0.7258 0.8829 0.043 Uiso 1 1 calc R . . . .
H34B H 0.4292 0.7669 0.9402 0.043 Uiso 1 1 calc R . . . .
C26 C 0.6364(6) 0.9960(4) 0.7511(3) 0.0480(19) Uani 1 1 d . . . . .
H26A H 0.6180 0.9733 0.7203 0.058 Uiso 1 1 calc R . . . .
H26B H 0.5808 1.0328 0.7665 0.058 Uiso 1 1 calc R . . . .
C31 C 0.2823(5) 0.9904(5) 0.9405(4) 0.0481(19) Uani 1 1 d . . . . .
H31A H 0.2270 0.9667 0.9713 0.058 Uiso 1 1 calc R . . . .
H31B H 0.2533 1.0204 0.9089 0.058 Uiso 1 1 calc R . . . .
C37 C 0.6404(6) 0.7672(4) 0.9790(4) 0.051(2) Uani 1 1 d . . . . .
H37A H 0.7044 0.7462 0.9558 0.062 Uiso 1 1 calc R . . . .
H37B H 0.6541 0.7866 1.0126 0.062 Uiso 1 1 calc R . . . .
C29 C 0.4215(6) 1.0781(4) 0.9219(3) 0.0484(19) Uani 1 1 d . . . . .
H29A H 0.3998 1.1105 0.8886 0.058 Uiso 1 1 calc R . . . .
H29B H 0.4536 1.1113 0.9405 0.058 Uiso 1 1 calc R . . . .
C35 C 0.5350(6) 0.6764(4) 0.9521(3) 0.0453(18) Uani 1 1 d . . . . .
H35A H 0.5929 0.6513 0.9264 0.054 Uiso 1 1 calc R . . . .
H35B H 0.4845 0.6378 0.9691 0.054 Uiso 1 1 calc R . . . .
C18 C 0.0526(7) 0.6788(5) 0.7583(3) 0.055(2) Uani 1 1 d . . . . .
H18 H 0.0963 0.7058 0.7219 0.066 Uiso 1 1 calc R . . . .
C17 C -0.0385(7) 0.7089(4) 0.7886(4) 0.055(2) Uani 1 1 d . . . . .
H17 H -0.0710 0.7609 0.7780 0.066 Uiso 1 1 calc R . . . .
C30 C 0.3307(6) 1.0450(4) 0.9664(4) 0.0474(19) Uani 1 1 d . . . . .
H30A H 0.3513 1.0169 1.0015 0.057 Uiso 1 1 calc R . . . .
H30B H 0.2816 1.0877 0.9787 0.057 Uiso 1 1 calc R . . . .
C22 C 0.7399(6) 0.8782(5) 0.7804(4) 0.055(2) Uani 1 1 d . . . . .
H22A H 0.7273 0.8510 0.7501 0.066 Uiso 1 1 calc R . . . .
H22B H 0.7505 0.8389 0.8136 0.066 Uiso 1 1 calc R . . . .
C24 C 0.8211(6) 0.9848(5) 0.7054(4) 0.058(2) Uani 1 1 d . . . . .
H24A H 0.8122 0.9602 0.6728 0.070 Uiso 1 1 calc R . . . .
H24B H 0.8819 1.0141 0.6909 0.070 Uiso 1 1 calc R . . . .
C36 C 0.5688(7) 0.7033(5) 1.0016(4) 0.057(2) Uani 1 1 d . . . . .
H36A H 0.5094 0.7220 1.0301 0.069 Uiso 1 1 calc R . . . .
H36B H 0.6019 0.6589 1.0225 0.069 Uiso 1 1 calc R . . . .
C23 C 0.8349(6) 0.9237(6) 0.7545(4) 0.062(2) Uani 1 1 d . . . . .
H23A H 0.8503 0.9477 0.7857 0.075 Uiso 1 1 calc R . . . .
H23B H 0.8923 0.8877 0.7402 0.075 Uiso 1 1 calc R . . . .
C25 C 0.7316(7) 1.0399(5) 0.7239(4) 0.061(2) Uani 1 1 d . . . . .
H25A H 0.7219 1.0769 0.6893 0.073 Uiso 1 1 calc R . . . .
H25B H 0.7441 1.0695 0.7528 0.073 Uiso 1 1 calc R . . . .
C3 C -0.1203(7) 0.9138(6) 0.9123(4) 0.070(3) Uani 1 1 d . . . . .
H3A H -0.0692 0.9379 0.8796 0.105 Uiso 1 1 calc GR . . . .
H3B H -0.1691 0.9537 0.9285 0.105 Uiso 1 1 calc GR . . . .
H3C H -0.1542 0.8774 0.8982 0.105 Uiso 1 1 calc GR . . . .
C15 C -0.1809(6) 0.6574(6) 0.8724(5) 0.072(3) Uani 1 1 d . . . . .
H15A H -0.1836 0.6218 0.9090 0.108 Uiso 1 1 calc GR . . . .
H15B H -0.2302 0.6444 0.8531 0.108 Uiso 1 1 calc GR . . . .
H15C H -0.1960 0.7104 0.8810 0.108 Uiso 1 1 calc GR . . . .
C9 C 0.3738(6) 0.5077(5) 0.9222(4) 0.065(3) Uani 1 1 d . . . . .
H9A H 0.3599 0.4837 0.8912 0.098 Uiso 1 1 calc GR . . . .
H9B H 0.4174 0.4723 0.9426 0.098 Uiso 1 1 calc GR . . . .
H9C H 0.4068 0.5556 0.9049 0.098 Uiso 1 1 calc GR . . . .
C94 C 0.3639(8) 0.3127(7) 0.7912(5) 0.067(4) Uani 0.784(6) 1 d . . P A 2
H94 H 0.2956 0.3343 0.7879 0.081 Uiso 0.784(6) 1 calc R . P A 2
C96 C 0.350(3) 0.291(2) 0.8440(16) 0.044(4) Uiso 0.216(6) 1 d D . P A 1
O1 O 0.397(2) 0.1884(16) 0.7644(11) 0.044(4) Uiso 0.216(6) 1 d D . P A 1
C98 C 0.508(3) 0.0986(17) 0.6809(14) 0.044(4) Uiso 0.216(6) 1 d D . P A 1
C97 C 0.490(2) 0.1772(17) 0.7111(13) 0.044(4) Uiso 0.216(6) 1 d D . P A 1
C95 C 0.431(2) 0.2545(17) 0.7912(13) 0.044(4) Uiso 0.216(6) 1 d D . P A 1

loop_
_atom_site_aniso_label
_atom_site_aniso_U_11
_atom_site_aniso_U_22
_atom_site_aniso_U_33
_atom_site_aniso_U_23
_atom_site_aniso_U_13
_atom_site_aniso_U_12
W1 0.02190(12) 0.02229(11) 0.01325(11) -0.00020(8) -0.00258(9) -0.00717(9)
W2 0.02568(13) 0.02052(11) 0.02109(12) -0.00092(9) -0.00867(10) -0.00558(9)
W3 0.02405(13) 0.02242(12) 0.02062(12) -0.00394(9) 0.00153(9) -0.00562(9)
Pd2 0.0228(2) 0.0205(2) 0.0198(2) -0.00601(16) -0.00799(18) -0.00221(17)
Pd1 0.0224(2) 0.0260(2) 0.0156(2) -0.00029(17) -0.00181(17) -0.00799(17)
Ru2 0.0204(2) 0.0193(2) 0.0120(2) -0.00208(16) -0.00243(17) -0.00537(17)
Ru1 0.0206(2) 0.0267(2) 0.0156(2) -0.00008(18) -0.00213(18) -0.00723(18)
P4 0.0208(7) 0.0215(7) 0.0138(7) -0.0029(5) -0.0033(6) -0.0056(6)
Cl7 0.0302(8) 0.0321(8) 0.0199(7) -0.0015(6) -0.0048(6) -0.0075(6)
Cl2 0.0287(8) 0.0388(8) 0.0259(8) -0.0012(6) -0.0083(6) 0.0023(6)
Cl4 0.0241(7) 0.0258(7) 0.0179(7) -0.0012(5) -0.0024(5) -0.0088(5)
S2 0.0290(8) 0.0213(7) 0.0248(8) -0.0003(6) -0.0064(6) -0.0047(6)
S3 0.0272(8) 0.0284(7) 0.0172(7) -0.0034(6) -0.0013(6) -0.0120(6)
P2 0.0225(8) 0.0248(7) 0.0150(7) -0.0007(6) -0.0028(6) -0.0036(6)
Cl3 0.0324(8) 0.0256(7) 0.0176(7) 0.0009(5) 0.0023(6) -0.0078(6)
S1 0.0282(8) 0.0257(7) 0.0154(7) -0.0020(5) -0.0031(6) -0.0021(6)
Cl6 0.0438(9) 0.0454(9) 0.0301(8) -0.0130(7) -0.0200(7) -0.0052(7)
P3 0.0218(7) 0.0238(7) 0.0146(7) -0.0015(6) -0.0045(6) -0.0033(6)
S4 0.0234(7) 0.0258(7) 0.0257(8) 0.0000(6) -0.0025(6) -0.0080(6)
Cl1 0.0422(9) 0.0291(8) 0.0273(8) -0.0019(6) -0.0097(7) -0.0047(7)
Cl5 0.0292(8) 0.0381(8) 0.0371(9) -0.0091(7) -0.0046(7) -0.0146(7)
Cl8 0.100(2) 0.127(2) 0.0335(11) -0.0348(13) 0.0144(12) -0.0564(17)
Cl10 0.0356(10) 0.0873(16) 0.0650(14) 0.0121(12) -0.0177(10) -0.0150(10)
Cl9 0.0767(17) 0.0611(14) 0.096(2) -0.0003(13) -0.0208(15) 0.0037(12)
C88 0.030(3) 0.026(3) 0.018(3) 0.001(2) -0.007(2) 0.003(2)
C89 0.037(4) 0.038(4) 0.029(3) -0.008(3) -0.020(3) 0.002(3)
C56 0.024(3) 0.032(3) 0.020(3) 0.004(2) -0.002(2) -0.002(2)
C51 0.023(3) 0.028(3) 0.021(3) -0.002(2) -0.005(2) -0.001(2)
C60 0.034(4) 0.056(4) 0.019(3) -0.011(3) 0.001(3) 0.008(3)
C77 0.037(4) 0.063(5) 0.060(5) -0.021(4) 0.004(4) -0.028(4)
C82 0.054(4) 0.034(4) 0.023(3) -0.008(3) -0.015(3) 0.007(3)
C49 0.036(4) 0.024(3) 0.036(4) -0.002(3) -0.002(3) -0.008(3)
C76 0.023(3) 0.034(3) 0.031(3) -0.010(3) 0.000(3) -0.008(3)
C68 0.036(4) 0.027(3) 0.024(3) 0.002(2) -0.007(3) 0.001(3)
C54 0.029(3) 0.041(4) 0.033(4) 0.007(3) -0.015(3) -0.002(3)
C87 0.022(3) 0.020(3) 0.017(3) -0.003(2) -0.001(2) -0.007(2)
C61 0.036(4) 0.045(4) 0.017(3) -0.008(3) -0.009(3) 0.007(3)
C72 0.043(4) 0.057(5) 0.034(4) -0.014(3) -0.023(3) -0.005(3)
C73 0.036(4) 0.050(4) 0.041(4) 0.000(3) -0.021(3) -0.013(3)
C57 0.024(3) 0.030(3) 0.020(3) -0.003(2) -0.004(2) -0.001(2)
C93 0.036(4) 0.052(4) 0.022(3) -0.005(3) -0.004(3) -0.014(3)
C65 0.038(4) 0.028(3) 0.030(3) -0.001(3) -0.009(3) -0.012(3)
C69 0.024(3) 0.027(3) 0.017(3) -0.003(2) -0.008(2) -0.003(2)
C90 0.044(4) 0.036(3) 0.031(3) -0.018(3) -0.021(3) 0.006(3)
C79 0.022(4) 0.069(5) 0.054(5) -0.035(4) -0.001(3) -0.004(3)
C55 0.025(3) 0.038(4) 0.025(3) 0.001(3) -0.004(3) 0.004(3)
C58 0.027(3) 0.049(4) 0.024(3) -0.007(3) -0.009(3) 0.001(3)
C63 0.029(3) 0.023(3) 0.021(3) -0.002(2) -0.008(3) -0.002(2)
C92 0.027(3) 0.023(3) 0.027(3) -0.004(2) -0.006(3) -0.003(2)
C80 0.020(3) 0.044(4) 0.037(4) -0.021(3) -0.008(3) 0.000(3)
C2 0.017(3) 0.020(3) 0.019(3) 0.000(2) 0.000(2) -0.006(2)
C74 0.026(3) 0.039(4) 0.025(3) -0.001(3) -0.008(3) -0.011(3)
C59 0.027(4) 0.063(5) 0.027(4) -0.005(3) -0.006(3) 0.005(3)
C47 0.044(4) 0.035(4) 0.034(4) -0.014(3) -0.002(3) 0.004(3)
C66 0.052(4) 0.026(3) 0.040(4) -0.001(3) -0.004(3) -0.015(3)
C48 0.040(4) 0.033(4) 0.048(4) -0.014(3) -0.008(3) 0.001(3)
C70 0.029(3) 0.035(3) 0.018(3) -0.005(2) -0.006(3) -0.004(3)
C62 0.027(3) 0.033(3) 0.018(3) -0.009(2) -0.005(2) 0.006(3)
C81 0.046(4) 0.040(4) 0.029(4) 0.006(3) -0.021(3) -0.011(3)
C50 0.026(3) 0.032(3) 0.025(3) -0.001(3) -0.002(3) -0.008(3)
C46 0.039(4) 0.034(3) 0.022(3) -0.006(3) 0.001(3) 0.005(3)
C39 0.023(3) 0.032(3) 0.015(3) 0.001(2) 0.001(2) -0.005(2)
C71 0.037(4) 0.045(4) 0.021(3) -0.005(3) -0.013(3) 0.004(3)
C64 0.031(3) 0.027(3) 0.028(3) -0.004(2) -0.012(3) -0.009(3)
C52 0.031(3) 0.036(3) 0.017(3) 0.002(2) -0.007(3) -0.006(3)
C85 0.055(5) 0.037(4) 0.027(4) 0.010(3) -0.009(3) -0.002(3)
C75 0.024(3) 0.034(3) 0.023(3) -0.009(3) -0.004(2) -0.008(3)
C91 0.039(4) 0.025(3) 0.030(3) -0.008(3) -0.012(3) -0.002(3)
C53 0.040(4) 0.048(4) 0.020(3) 0.003(3) -0.012(3) -0.003(3)
C45 0.027(3) 0.027(3) 0.025(3) 0.000(2) -0.004(3) -0.005(2)
C67 0.046(4) 0.024(3) 0.041(4) 0.003(3) -0.007(3) 0.005(3)
C86 0.081(6) 0.035(4) 0.037(4) 0.006(3) -0.023(4) -0.015(4)
C83 0.079(6) 0.061(5) 0.032(4) 0.000(4) -0.028(4) -0.003(4)
C78 0.027(4) 0.081(6) 0.072(6) -0.046(5) 0.002(4) -0.015(4)
C84 0.087(7) 0.063(6) 0.038(5) 0.013(4) -0.024(5) -0.002(5)
P1 0.0254(8) 0.0396(9) 0.0198(8) -0.0038(7) -0.0036(6) -0.0131(7)
Cl11 0.0530(18) 0.081(2) 0.079(2) 0.0211(16) -0.0219(15) -0.0251(15)
Cl12 0.076(3) 0.180(5) 0.057(2) -0.014(2) -0.0311(18) 0.046(3)
Cl13 0.202(6) 0.115(4) 0.150(5) 0.047(3) -0.129(5) -0.093(4)
C42 0.035(4) 0.042(4) 0.025(3) 0.007(3) 0.005(3) -0.015(3)
C1 0.025(3) 0.031(3) 0.018(3) -0.001(2) -0.003(2) -0.008(2)
C12 0.037(4) 0.029(3) 0.018(3) 0.014(2) -0.010(3) -0.011(3)
C20 0.037(4) 0.027(3) 0.032(3) -0.008(3) -0.018(3) -0.010(3)
C11 0.058(4) 0.021(3) 0.022(3) 0.005(2) -0.014(3) -0.008(3)
C19 0.038(4) 0.047(4) 0.034(4) -0.010(3) -0.014(3) -0.014(3)
C14 0.032(4) 0.029(3) 0.039(4) 0.012(3) -0.018(3) -0.007(3)
C10 0.038(4) 0.029(3) 0.029(3) 0.013(3) -0.003(3) 0.007(3)
C8 0.028(4) 0.038(4) 0.034(4) -0.007(3) 0.004(3) -0.001(3)
C33 0.028(3) 0.041(4) 0.025(3) -0.006(3) -0.004(3) -0.007(3)
C13 0.047(4) 0.035(3) 0.014(3) 0.000(2) -0.013(3) -0.003(3)
C4 0.040(4) 0.046(4) 0.033(4) -0.004(3) 0.002(3) 0.028(3)
C38 0.049(4) 0.041(4) 0.035(4) -0.007(3) -0.021(3) -0.007(3)
C40 0.026(3) 0.033(3) 0.027(3) 0.006(3) -0.002(3) -0.004(3)
C28 0.045(4) 0.043(4) 0.036(4) -0.010(3) -0.001(3) -0.015(3)
C41 0.030(4) 0.044(4) 0.035(4) 0.007(3) 0.000(3) -0.004(3)
C5 0.040(4) 0.020(3) 0.053(4) -0.021(3) 0.008(3) 0.004(3)
C21 0.035(4) 0.049(4) 0.027(3) -0.005(3) -0.005(3) -0.019(3)
C43 0.035(4) 0.038(4) 0.024(3) 0.009(3) 0.002(3) -0.006(3)
C27 0.031(4) 0.045(4) 0.028(3) -0.001(3) -0.007(3) -0.017(3)
C7 0.044(4) 0.046(4) 0.022(3) -0.010(3) 0.004(3) 0.008(3)
C44 0.028(3) 0.035(3) 0.030(3) 0.003(3) -0.001(3) 0.000(3)
C16 0.031(4) 0.049(4) 0.060(5) -0.028(4) -0.022(4) 0.004(3)
C32 0.026(3) 0.038(4) 0.039(4) -0.009(3) -0.009(3) -0.006(3)
C6 0.050(5) 0.052(5) 0.042(4) -0.020(4) -0.003(4) 0.008(4)
C34 0.033(4) 0.045(4) 0.028(3) 0.008(3) -0.010(3) -0.009(3)
C26 0.051(5) 0.054(5) 0.034(4) 0.002(3) 0.003(3) -0.026(4)
C31 0.034(4) 0.055(5) 0.059(5) -0.027(4) -0.009(4) 0.003(3)
C37 0.057(5) 0.052(5) 0.053(5) -0.006(4) -0.030(4) 0.000(4)
C29 0.068(5) 0.032(4) 0.049(5) -0.008(3) -0.017(4) -0.012(4)
C35 0.040(4) 0.050(4) 0.046(4) 0.005(3) -0.017(4) -0.008(3)
C18 0.081(6) 0.070(6) 0.028(4) 0.008(4) -0.031(4) -0.040(5)
C17 0.082(6) 0.031(4) 0.077(6) -0.003(4) -0.065(6) -0.007(4)
C30 0.046(4) 0.047(4) 0.053(5) -0.025(4) -0.011(4) 0.006(3)
C22 0.040(4) 0.053(5) 0.065(6) 0.010(4) -0.007(4) -0.014(4)
C24 0.046(5) 0.074(6) 0.052(5) -0.001(4) -0.002(4) -0.033(4)
C36 0.067(6) 0.063(5) 0.050(5) 0.009(4) -0.038(5) -0.008(4)
C23 0.030(4) 0.089(7) 0.059(6) 0.009(5) -0.001(4) -0.021(4)
C25 0.065(6) 0.058(5) 0.056(5) 0.006(4) -0.004(4) -0.032(4)
C3 0.065(6) 0.077(6) 0.049(5) 0.006(5) 0.003(4) 0.019(5)
C15 0.047(5) 0.090(7) 0.093(8) -0.047(6) -0.025(5) 0.010(5)
C9 0.057(5) 0.060(5) 0.058(6) 0.004(4) 0.008(4) 0.020(4)
C94 0.035(6) 0.096(9) 0.068(8) 0.037(7) -0.033(6) -0.024(6)

loop_
_atom_type_symbol
_atom_type_description
_atom_type_scat_dispersion_real
_atom_type_scat_dispersion_imag
_atom_type_scat_source
C C 0.0033 0.0016 'International Tables Vol C Tables 4.2.6.8 and 6.1.1.4'
H H 0.0000 0.0000 'International Tables Vol C Tables 4.2.6.8 and 6.1.1.4'
Cl Cl 0.1484 0.1585 'International Tables Vol C Tables 4.2.6.8 and 6.1.1.4'
O O 0.0106 0.0060 'International Tables Vol C Tables 4.2.6.8 and 6.1.1.4'
P P 0.1023 0.0942 'International Tables Vol C Tables 4.2.6.8 and 6.1.1.4'
Pd Pd -0.9988 1.0072 'International Tables Vol C Tables 4.2.6.8 and 6.1.1.4'
Ru Ru -1.2594 0.8363 'International Tables Vol C Tables 4.2.6.8 and 6.1.1.4'
S S 0.1246 0.1234 'International Tables Vol C Tables 4.2.6.8 and 6.1.1.4'
W W -0.8490 6.8722 'International Tables Vol C Tables 4.2.6.8 and 6.1.1.4'

loop_
_geom_angle_atom_site_label_1
_geom_angle_atom_site_label_2
_geom_angle_atom_site_label_3
_geom_angle
W2 W1 Pd1 60.982(11)
W3 W1 W2 61.162(8)
W3 W1 Pd1 62.430(11)
S3 W1 W2 100.94(4)
S3 W1 W3 53.02(4)
S3 W1 Pd1 53.13(4)
S3 W1 C12 126.00(15)
S3 W1 C11 142.75(17)
S3 W1 C14 84.47(16)
S3 W1 C10 111.67(19)
S3 W1 C13 92.19(16)
S1 W1 W2 52.81(4)
S1 W1 W3 102.25(4)
S1 W1 Pd1 52.91(4)
S1 W1 S3 104.42(5)
S1 W1 S4 103.40(5)
S1 W1 C12 125.63(16)
S1 W1 C11 92.50(16)
S1 W1 C14 115.98(18)
S1 W1 C10 87.10(17)
S1 W1 C13 145.63(17)
S4 W1 W2 52.83(4)
S4 W1 W3 53.05(4)
S4 W1 Pd1 102.15(4)
S4 W1 S3 104.49(5)
S4 W1 C12 84.10(16)
S4 W1 C11 103.41(18)
S4 W1 C14 136.11(17)
S4 W1 C10 138.43(18)
S4 W1 C13 101.15(17)
C12 W1 W2 123.89(15)
C12 W1 W3 122.78(16)
C12 W1 Pd1 173.74(16)
C12 W1 C14 57.9(2)
C12 W1 C10 58.4(2)
C11 W1 W2 115.55(16)
C11 W1 W3 154.38(18)
C11 W1 Pd1 140.97(17)
C11 W1 C12 35.0(2)
C11 W1 C14 58.3(2)
C11 W1 C10 35.3(2)
C11 W1 C13 58.4(2)
C14 W1 W2 168.34(18)
C14 W1 W3 129.07(17)
C14 W1 Pd1 116.49(15)
C14 W1 C10 35.2(2)
C10 W1 W2 133.88(18)
C10 W1 W3 163.45(18)
C10 W1 Pd1 115.59(16)
C13 W1 W2 152.98(17)
C13 W1 W3 111.71(16)
C13 W1 Pd1 142.11(16)
C13 W1 C12 34.8(2)
C13 W1 C14 35.0(2)
C13 W1 C10 58.7(2)
W1 W2 W3 58.946(8)
W1 W2 Pd1 61.422(11)
W3 W2 Pd1 61.867(11)
S2 W2 W1 100.13(4)
S2 W2 W3 52.44(4)
S2 W2 Pd1 53.84(4)
S2 W2 C19 128.28(17)
S2 W2 C16 111.41(18)
S2 W2 C18 95.0(2)
S2 W2 C17 85.90(18)
S1 W2 W1 52.74(3)
S1 W2 W3 100.36(4)
S1 W2 Pd1 53.09(4)
S1 W2 S2 105.90(5)
S1 W2 S4 103.28(5)
S1 W2 C19 83.17(18)
S1 W2 C16 137.40(17)
S1 W2 C18 100.1(3)
S1 W2 C17 134.3(3)
S4 W2 W1 52.77(4)
S4 W2 W3 52.07(4)
S4 W2 Pd1 102.47(4)
S4 W2 S2 102.07(5)
S4 W2 C19 125.74(17)
S4 W2 C16 88.5(2)
S4 W2 C18 145.8(2)
S4 W2 C17 117.5(3)
C20 W2 W1 114.97(15)
C20 W2 W3 141.92(16)
C20 W2 Pd1 153.25(16)
C20 W2 S2 143.82(15)
C20 W2 S1 102.32(16)
C20 W2 S4 92.88(16)
C20 W2 C19 34.8(2)
C20 W2 C16 35.5(2)
C20 W2 C18 57.7(2)
C20 W2 C17 58.1(2)
C19 W2 W1 123.02(17)
C19 W2 W3 176.13(17)
C19 W2 Pd1 121.89(17)
C19 W2 C17 57.0(3)
C16 W2 W1 134.8(2)
C16 W2 W3 118.36(17)
C16 W2 Pd1 162.9(2)
C16 W2 C19 57.8(2)
C16 W2 C17 34.7(3)
C18 W2 W1 151.7(3)
C18 W2 W3 145.3(2)
C18 W2 Pd1 111.5(2)
C18 W2 C19 34.1(3)
C18 W2 C16 57.5(3)
C18 W2 C17 34.2(3)
C17 W2 W1 169.3(2)
C17 W2 W3 120.4(2)
C17 W2 Pd1 128.7(2)
W1 W3 W2 59.892(8)
W1 W3 Pd1 61.104(11)
W2 W3 Pd1 60.146(11)
S2 W3 W1 101.00(4)
S2 W3 W2 52.54(4)
S2 W3 Pd1 53.08(4)
S2 W3 C4 88.33(17)
S2 W3 C5 96.99(19)
S2 W3 C6 129.7(2)
S3 W3 W1 53.28(4)
S3 W3 W2 100.11(4)
S3 W3 Pd1 52.59(4)
S3 W3 S2 103.93(5)
S3 W3 S4 104.93(5)
S3 W3 C8 136.32(18)
S3 W3 C4 135.9(2)
S3 W3 C5 100.39(19)
S3 W3 C7 101.47(18)
S3 W3 C6 83.1(2)
S4 W3 W1 53.25(4)
S4 W3 W2 52.31(4)
S4 W3 Pd1 101.23(4)
S4 W3 S2 102.40(5)
S4 W3 C8 85.18(17)
S4 W3 C4 113.6(2)
S4 W3 C5 143.07(18)
S4 W3 C7 90.86(19)
S4 W3 C6 124.1(2)
C8 W3 W1 130.14(17)
C8 W3 W2 118.36(18)
C8 W3 Pd1 167.57(17)
C8 W3 S2 115.36(17)
C8 W3 C4 35.2(2)
C8 W3 C5 58.0(2)
C8 W3 C7 35.1(2)
C8 W3 C6 57.6(3)
C4 W3 W1 165.11(19)
C4 W3 W2 120.01(19)
C4 W3 Pd1 133.12(18)
C4 W3 C6 58.0(3)
C5 W3 W1 151.02(19)
C5 W3 W2 146.72(19)
C5 W3 Pd1 115.51(17)
C5 W3 C4 35.5(3)
C5 W3 C6 33.9(3)
C7 W3 W1 110.98(17)
C7 W3 W2 141.15(19)
C7 W3 Pd1 153.33(19)
C7 W3 S2 147.05(18)
C7 W3 C4 58.7(2)
C7 W3 C5 57.7(3)
C7 W3 C6 34.6(3)
C6 W3 W1 120.86(19)
C6 W3 W2 175.6(2)
C6 W3 Pd1 124.2(2)
Cl7 Pd2 Cl6 90.22(6)
Cl5 Pd2 Cl7 176.43(6)
Cl5 Pd2 Cl6 92.04(6)
C2 Pd2 Cl7 88.59(16)
C2 Pd2 Cl6 178.40(17)
C2 Pd2 Cl5 89.20(16)
W1 Pd1 W3 56.465(10)
W2 Pd1 W1 57.596(10)
W2 Pd1 W3 57.987(11)
S2 Pd1 W1 94.95(4)
S2 Pd1 W2 50.96(3)
S2 Pd1 W3 50.18(4)
S3 Pd1 W1 50.58(3)
S3 Pd1 W2 96.19(4)
S3 Pd1 W3 49.85(4)
S3 Pd1 S2 98.46(5)
S1 Pd1 W1 50.57(3)
S1 Pd1 W2 50.80(4)
S1 Pd1 W3 95.53(4)
S1 Pd1 S2 100.82(5)
S1 Pd1 S3 99.65(5)
C1 Pd1 W1 145.84(17)
C1 Pd1 W2 144.55(17)
C1 Pd1 W3 148.60(18)
C1 Pd1 S2 119.19(17)
C1 Pd1 S3 119.22(17)
C1 Pd1 S1 115.86(18)
P4 Ru2 P3 166.79(5)
Cl4 Ru2 P4 86.15(5)
Cl4 Ru2 Cl3 151.21(5)
Cl4 Ru2 P3 89.06(5)
Cl3 Ru2 P4 90.66(5)
Cl3 Ru2 P3 87.62(5)
C2 Ru2 P4 95.35(19)
C2 Ru2 Cl4 101.60(18)
C2 Ru2 Cl3 107.18(18)
C2 Ru2 P3 97.67(19)
Cl2 Ru1 P2 90.00(5)
Cl2 Ru1 P1 86.66(6)
Cl1 Ru1 Cl2 158.76(6)
Cl1 Ru1 P2 86.72(5)
Cl1 Ru1 P1 90.06(6)
P1 Ru1 P2 162.14(6)
C1 Ru1 Cl2 101.6(2)
C1 Ru1 P2 99.5(2)
C1 Ru1 Cl1 99.6(2)
C1 Ru1 P1 98.4(2)
C87 P4 Ru2 101.82(18)
C81 P4 Ru2 112.6(2)
C81 P4 C87 106.3(3)
C81 P4 C75 111.1(3)
C75 P4 Ru2 116.2(2)
C75 P4 C87 107.9(3)
W2 S2 Pd1 75.19(4)
W3 S2 W2 75.01(4)
W3 S2 Pd1 76.74(4)
W1 S3 Pd1 76.29(4)
W3 S3 W1 73.70(4)
W3 S3 Pd1 77.57(4)
C51 P2 Ru1 115.46(19)
C51 P2 C39 103.7(3)
C51 P2 C45 110.4(3)
C39 P2 Ru1 109.0(2)
C45 P2 Ru1 112.8(2)
C45 P2 C39 104.4(3)
W1 S1 W2 74.45(4)
W1 S1 Pd1 76.52(4)
W2 S1 Pd1 76.10(4)
C57 P3 Ru2 111.79(19)
C57 P3 C69 104.7(3)
C69 P3 Ru2 113.39(19)
C63 P3 Ru2 112.88(19)
C63 P3 C57 110.6(3)
C63 P3 C69 102.9(3)
W1 S4 W2 74.40(4)
W3 S4 W1 73.70(4)
W3 S4 W2 75.62(4)
C89 C88 C87 111.1(5)
C88 C89 C90 111.3(5)
C55 C56 C51 111.0(5)
C56 C51 P2 113.3(4)
C52 C51 P2 114.7(4)
C52 C51 C56 111.3(5)
C59 C60 C61 110.9(5)
C78 C77 C76 111.1(7)
C81 C82 C83 111.8(6)
C50 C49 C48 111.7(5)
C77 C76 C75 109.6(5)
C67 C68 C63 110.4(5)
C53 C54 C55 110.0(5)
C88 C87 P4 110.2(4)
C92 C87 P4 118.0(4)
C92 C87 C88 110.1(5)
C62 C61 C60 111.1(5)
C71 C72 C73 110.8(5)
C72 C73 C74 111.2(6)
C58 C57 P3 117.9(4)
C62 C57 P3 112.1(4)
C62 C57 C58 109.0(5)
Cl8 C93 Cl9 107.4(4)
Cl10 C93 Cl8 112.6(4)
Cl10 C93 Cl9 110.4(4)
C66 C65 C64 111.4(5)
C74 C69 P3 113.8(4)
C74 C69 C70 109.6(5)
C70 C69 P3 114.5(4)
C91 C90 C89 111.1(5)
C78 C79 C80 111.3(6)
C54 C55 C56 111.7(5)
C59 C58 C57 109.7(5)
C68 C63 P3 115.1(4)
C68 C63 C64 110.6(5)
C64 C63 P3 115.6(4)
C91 C92 C87 111.0(5)
C79 C80 C75 110.0(6)
Ru2 C2 Pd2 173.7(3)
C73 C74 C69 110.6(5)
C60 C59 C58 112.2(6)
C48 C47 C46 112.2(6)
C65 C66 C67 111.2(5)
C47 C48 C49 110.6(6)
C69 C70 C71 109.5(5)
C61 C62 C57 111.1(5)
C82 C81 P4 114.2(5)
C86 C81 P4 118.8(5)
C86 C81 C82 112.9(6)
C49 C50 C45 110.9(5)
C47 C46 C45 111.4(5)
C40 C39 P2 110.0(4)
C40 C39 C44 110.7(5)
C44 C39 P2 114.9(4)
C72 C71 C70 111.2(5)
C65 C64 C63 109.9(5)
C53 C52 C51 110.9(5)
C84 C85 C86 112.0(6)
C76 C75 P4 112.1(4)
C76 C75 C80 108.4(5)
C80 C75 P4 117.3(4)
C90 C91 C92 111.5(5)
C54 C53 C52 110.5(5)
C50 C45 P2 111.2(4)
C50 C45 C46 110.5(5)
C46 C45 P2 118.5(4)
C68 C67 C66 111.0(5)
C81 C86 C85 112.5(6)
C84 C83 C82 115.2(7)
C77 C78 C79 110.5(6)
C83 C84 C85 114.0(7)
C33 P1 Ru1 114.8(2)
C33 P1 C21 103.1(3)
C21 P1 Ru1 110.5(2)
C27 P1 Ru1 113.3(2)
C27 P1 C33 110.4(3)
C27 P1 C21 103.6(3)
C41 C42 C43 111.0(6)
Ru1 C1 Pd1 178.1(4)
C11 C12 W1 72.3(3)
C13 C12 W1 72.6(3)
C13 C12 C11 108.8(6)
C19 C20 W2 74.1(4)
C19 C20 C16 107.5(6)
C16 C20 W2 73.7(3)
C12 C11 W1 72.7(3)
C12 C11 C10 108.2(6)
C10 C11 W1 73.2(3)
C20 C19 W2 71.1(4)
C18 C19 W2 72.5(4)
C18 C19 C20 108.3(7)
C10 C14 W1 72.7(3)
C13 C14 W1 72.2(3)
C13 C14 C10 108.7(6)
C11 C10 W1 71.5(3)
C11 C10 C14 106.6(6)
C11 C10 C9 127.5(7)
C14 C10 W1 72.1(3)
C14 C10 C9 125.8(7)
C9 C10 W1 123.7(5)
C4 C8 W3 74.6(4)
C7 C8 W3 73.0(4)
C7 C8 C4 109.8(7)
C38 C33 P1 114.5(5)
C34 C33 P1 114.9(4)
C34 C33 C38 110.3(5)
C12 C13 W1 72.6(3)
C12 C13 C14 107.7(6)
C14 C13 W1 72.8(3)
C8 C4 W3 70.2(4)
C8 C4 C5 104.6(6)
C8 C4 C3 128.5(8)
C5 C4 W3 71.4(3)
C5 C4 C3 126.8(8)
C3 C4 W3 124.7(5)
C37 C38 C33 111.5(6)
C39 C40 C41 112.3(5)
C29 C28 C27 111.4(6)
C42 C41 C40 111.3(6)
C4 C5 W3 73.1(4)
C6 C5 W3 74.6(4)
C6 C5 C4 109.7(7)
C26 C21 P1 110.2(5)
C22 C21 P1 115.7(5)
C22 C21 C26 110.4(6)
C42 C43 C44 111.3(5)
C28 C27 P1 118.0(5)
C32 C27 P1 112.0(5)
C32 C27 C28 111.2(5)
C8 C7 W3 71.9(4)
C8 C7 C6 107.7(7)
C6 C7 W3 75.0(4)
C43 C44 C39 111.6(5)
C20 C16 W2 70.8(3)
C20 C16 C15 128.0(8)
C17 C16 W2 73.1(4)
C17 C16 C20 106.7(7)
C17 C16 C15 125.1(8)
C15 C16 W2 125.5(5)
C31 C32 C27 111.8(6)
C5 C6 W3 71.4(4)
C5 C6 C7 108.1(7)
C7 C6 W3 70.4(4)
C33 C34 C35 109.9(5)
C25 C26 C21 111.9(7)
C32 C31 C30 112.9(6)
C36 C37 C38 111.6(6)
C28 C29 C30 111.5(6)
C34 C35 C36 111.2(6)
C19 C18 W2 73.4(4)
C19 C18 C17 109.2(7)
C17 C18 W2 73.8(4)
C16 C17 W2 72.2(4)
C18 C17 W2 72.1(4)
C18 C17 C16 108.2(7)
C31 C30 C29 110.9(6)
C21 C22 C23 111.0(7)
C23 C24 C25 112.0(7)
C37 C36 C35 112.2(7)
C24 C23 C22 111.1(7)
C24 C25 C26 111.0(7)
Cl12 C94 Cl11 112.7(6)
Cl12 C94 Cl13 111.7(6)
Cl13 C94 Cl11 104.5(8)
C95 O1 C97 101(2)
O1 C97 C98 121(3)
O1 C95 C96 117(3)

loop_
_geom_bond_atom_site_label_1
_geom_bond_atom_site_label_2
_geom_bond_distance
W1 W2 2.8117(3)
W1 W3 2.7844(3)
W1 Pd1 2.9245(5)
W1 S3 2.3254(14)
W1 S1 2.3227(14)
W1 S4 2.3243(15)
W1 C12 2.336(5)
W1 C11 2.331(6)
W1 C14 2.344(6)
W1 C10 2.352(6)
W1 C13 2.336(6)
W2 W3 2.8472(3)
W2 Pd1 2.9122(5)
W2 S2 2.3397(14)
W2 S1 2.3250(15)
W2 S4 2.3261(15)
W2 C20 2.324(6)
W2 C19 2.362(7)
W2 C16 2.361(6)
W2 C18 2.351(7)
W2 C17 2.372(7)
W3 Pd1 2.9611(5)
W3 S2 2.3366(15)
W3 S3 2.3176(15)
W3 S4 2.3183(14)
W3 C8 2.319(6)
W3 C4 2.377(6)
W3 C5 2.353(6)
W3 C7 2.335(6)
W3 C6 2.394(7)
Pd2 Cl7 2.3119(15)
Pd2 Cl6 2.3472(15)
Pd2 Cl5 2.2984(16)
Pd2 C2 1.906(5)
Pd1 S2 2.4321(15)
Pd1 S3 2.4084(14)
Pd1 S1 2.3989(15)
Pd1 C1 1.958(6)
Ru2 P4 2.4206(15)
Ru2 Cl4 2.3497(14)
Ru2 Cl3 2.3512(14)
Ru2 P3 2.4391(15)
Ru2 C2 1.666(5)
Ru1 Cl2 2.3771(16)
Ru1 P2 2.4277(15)
Ru1 Cl1 2.3756(16)
Ru1 P1 2.4251(16)
Ru1 C1 1.668(6)
P4 C87 1.857(5)
P4 C81 1.841(6)
P4 C75 1.844(6)
P2 C51 1.846(6)
P2 C39 1.860(6)
P2 C45 1.855(6)
P3 C57 1.856(6)
P3 C69 1.860(5)
P3 C63 1.840(6)
Cl8 C93 1.747(7)
Cl10 C93 1.732(7)
Cl9 C93 1.755(7)
C88 C89 1.526(8)
C88 C87 1.538(7)
C89 C90 1.530(8)
C56 C51 1.540(8)
C56 C55 1.531(8)
C51 C52 1.527(8)
C60 C61 1.518(9)
C60 C59 1.510(9)
C77 C76 1.542(9)
C77 C78 1.529(11)
C82 C81 1.515(9)
C82 C83 1.525(9)
C49 C48 1.518(9)
C49 C50 1.514(8)
C76 C75 1.550(8)
C68 C63 1.537(8)
C68 C67 1.521(9)
C54 C55 1.523(9)
C54 C53 1.523(9)
C87 C92 1.531(8)
C61 C62 1.514(8)
C72 C73 1.521(10)
C72 C71 1.516(10)
C73 C74 1.523(8)
C57 C58 1.538(8)
C57 C62 1.538(8)
C65 C66 1.516(9)
C65 C64 1.528(8)
C69 C74 1.531(8)
C69 C70 1.534(8)
C90 C91 1.516(8)
C79 C80 1.533(9)
C79 C78 1.529(10)
C58 C59 1.527(9)
C63 C64 1.542(8)
C92 C91 1.518(8)
C80 C75 1.550(8)
C47 C48 1.512(10)
C47 C46 1.518(9)
C66 C67 1.526(10)
C70 C71 1.548(8)
C81 C86 1.482(9)
C50 C45 1.540(8)
C46 C45 1.541(8)
C39 C40 1.521(8)
C39 C44 1.533(8)
C52 C53 1.526(8)
C85 C86 1.531(9)
C85 C84 1.504(11)
C83 C84 1.445(11)
P1 C33 1.852(6)
P1 C21 1.867(7)
P1 C27 1.850(7)
Cl11 C94 1.752(11)
Cl12 C94 1.711(12)
Cl13 C94 1.744(15)
C42 C41 1.505(9)
C42 C43 1.527(9)
C12 C11 1.402(9)
C12 C13 1.397(9)
C20 C19 1.401(9)
C20 C16 1.429(9)
C11 C10 1.419(10)
C19 C18 1.382(11)
C14 C10 1.420(10)
C14 C13 1.407(9)
C10 C9 1.495(10)
C8 C4 1.422(10)
C8 C7 1.403(10)
C33 C38 1.542(8)
C33 C34 1.528(9)
C4 C5 1.443(11)
C4 C3 1.458(11)
C38 C37 1.525(9)
C40 C41 1.535(8)
C28 C27 1.543(9)
C28 C29 1.507(10)
C5 C6 1.385(10)
C21 C26 1.545(10)
C21 C22 1.500(11)
C43 C44 1.528(8)
C27 C32 1.537(9)
C7 C6 1.409(11)
C16 C17 1.412(11)
C16 C15 1.454(11)
C32 C31 1.518(9)
C34 C35 1.531(9)
C26 C25 1.541(10)
C31 C30 1.518(10)
C37 C36 1.517(11)
C29 C30 1.522(11)
C35 C36 1.536(10)
C18 C17 1.387(12)
C22 C23 1.551(10)
C24 C23 1.487(11)
C24 C25 1.512(12)
C96 C95 1.63(3)
O1 C97 1.59(3)
O1 C95 1.59(3)
C98 C97 1.63(3)
